data_7157665
loop_
_publ_author_name
'Aksenov, Nicolai A.'
'Aksenov, Alexander V.'
'Kirilov, Nikita K.'
'Arutiunov, Nikolai A.'
'Aksenov, Dmitrii A.'
'Maslivetc, Vladimir'
'Zhao, Zhenze'
'Du, Liqin'
'Rubin, Michael'
'Kornienko, Alexander'

_publ_section_title
;
 Nitroalkanes as electrophiles: synthesis of triazole-fused heterocycles
 with neuroblastoma differentiation activity.
;
_journal_issue 34
_journal_name_full 'Organic &amp; biomolecular chemistry'
_journal_page_first 6651
_journal_page_last 6664
_journal_paper_doi 10.1039/d0ob01007c
_journal_volume 18
_journal_year 2020
_chemical_formula_moiety 'C11 H9 N3'
_chemical_formula_sum 'C11 H9 N3'
_chemical_formula_weight 183.21
_chemical_name_systematic 1-methyl-[1,2,4]triazolo[4,3-a]quinoline
_space_group_crystal_system monoclinic
_space_group_IT_number 14
_space_group_name_Hall '-P 2ybc'
_space_group_name_H-M_alt 'P 1 21/c 1'
_atom_sites_solution_hydrogens geom
_atom_sites_solution_primary dual
_audit_creation_date 2020-04-02
_audit_creation_method
;
Olex2 1.2
(compiled 2018.05.29 svn.r3508 for OlexSys, GUI svn.r5506)
;
_audit_update_record
;
2020-04-02 deposited with the CCDC.	2020-08-13 downloaded from the CCDC.
;
_cell_angle_alpha 90
_cell_angle_beta 100.449(5)
_cell_angle_gamma 90
_cell_formula_units_Z 8
_cell_length_a 9.1934(5)
_cell_length_b 10.6902(5)
_cell_length_c 18.2767(8)
_cell_measurement_reflns_used 7283
_cell_measurement_temperature 293(2)
_cell_measurement_theta_max 76.0350
_cell_measurement_theta_min 4.0660
_cell_volume 1766.43(15)
_computing_cell_refinement 'CrysAlisPro 1.171.39.46 (Rigaku OD, 2018)'
_computing_data_collection 'CrysAlisPro 1.171.39.46 (Rigaku OD, 2018)'
_computing_data_reduction 'CrysAlisPro 1.171.39.46 (Rigaku OD, 2018)'
_computing_molecular_graphics 'Olex2 (Dolomanov et al., 2009)'
_computing_publication_material 'Olex2 (Dolomanov et al., 2009)'
_computing_structure_refinement 'ShelXL (Sheldrick, 2015)'
_computing_structure_solution 'ShelXT (Sheldrick, 2015)'
_diffrn_ambient_temperature 293(2)
_diffrn_detector 'CCD plate'
_diffrn_detector_area_resol_mean 5.2529
_diffrn_detector_type AtlasS2
_diffrn_measured_fraction_theta_full 1.000
_diffrn_measured_fraction_theta_max 0.996
_diffrn_measurement_details
;
List of Runs (angles in degrees, time in seconds):

  # Type    Start    End  Width  t~exp~   \w     \q     \k     \f   Frames
#--------------------------------------------------------------------------
  1  \w    -96.00  -2.00   1.00    1.00    --  -41.35 125.00  60.00   94
  2  \w   -113.00 -13.00   1.00    1.00    --  -41.35 -57.00-180.00  100
  3  \w      1.00  82.00   1.00    1.00    --   41.35 -99.00   0.00   81
  4  \w     23.00  97.00   1.00    1.00    --   41.35-125.00-150.00   74
  5  \w     29.00 109.00   1.00    1.00    --  112.00 -94.00-120.00   80
  6  \w     36.00 116.00   1.00    1.00    --  112.00-111.00-120.00   80
  7  \w     79.00 178.00   1.00    1.00    --  112.00  77.00  60.00   99
  8  \w     59.00 178.00   1.00    1.00    --  112.00  15.00  60.00  119
  9  \w     40.00 141.00   1.00    1.00    --  112.00 -61.00 -30.00  101
 10  \w     39.00 138.00   1.00    1.00    --  112.00 -45.00  60.00   99
 11  \w     36.00 116.00   1.00    1.00    --  112.00-111.00 -30.00   80
 12  \w     29.00 109.00   1.00    1.00    --  112.00 -94.00  30.00   80
 13  \w    100.00 178.00   1.00    1.00    --  112.00 111.00  60.00   78
 14  \w     30.00 165.00   1.00    1.00    --  112.00 -15.00  60.00  135
 15  \w   -113.00 -13.00   1.00    1.00    --  -41.35 -57.00 -60.00  100
 16  \w   -117.00  -9.00   1.00    1.00    --  -41.35 -77.00 150.00  108
 17  \w   -113.00 -13.00   1.00    1.00    --  -41.35 -57.00-120.00  100
 18  \w   -113.00 -13.00   1.00    1.00    --  -41.35 -57.00  60.00  100
 19  \w     84.00 113.00   1.00    1.00    --  112.00  30.00 -90.00   29
 20  \w     59.00 178.00   1.00    1.00    --  112.00  15.00-150.00  119
;
_diffrn_measurement_device 'four-circle diffractometer'
_diffrn_measurement_device_type 'SuperNova, Dual, Cu at home/near, AtlasS2'
_diffrn_measurement_method '\w scans'
_diffrn_orient_matrix_type 'CrysAlisPro convention (1999,Acta A55,543-557)'
_diffrn_orient_matrix_UB_11 0.0352082000
_diffrn_orient_matrix_UB_12 -0.0340191000
_diffrn_orient_matrix_UB_13 0.0832286000
_diffrn_orient_matrix_UB_21 0.1220536000
_diffrn_orient_matrix_UB_22 -0.0900094000
_diffrn_orient_matrix_UB_23 -0.0151330000
_diffrn_orient_matrix_UB_31 0.1135782000
_diffrn_orient_matrix_UB_32 0.1072844000
_diffrn_orient_matrix_UB_33 0.0137590000
_diffrn_radiation_monochromator mirror
_diffrn_radiation_probe x-ray
_diffrn_radiation_type CuK\a
_diffrn_radiation_wavelength 1.54184
_diffrn_reflns_av_R_equivalents 0.0247
_diffrn_reflns_av_unetI/netI 0.0156
_diffrn_reflns_Laue_measured_fraction_full 1.000
_diffrn_reflns_Laue_measured_fraction_max 0.996
_diffrn_reflns_limit_h_max 11
_diffrn_reflns_limit_h_min -11
_diffrn_reflns_limit_k_max 13
_diffrn_reflns_limit_k_min -12
_diffrn_reflns_limit_l_max 22
_diffrn_reflns_limit_l_min -22
_diffrn_reflns_number 18678
_diffrn_reflns_point_group_measured_fraction_full 1.000
_diffrn_reflns_point_group_measured_fraction_max 0.996
_diffrn_reflns_theta_full 67.684
_diffrn_reflns_theta_max 76.150
_diffrn_reflns_theta_min 4.813
_diffrn_source 'micro-focus sealed X-ray tube'
_diffrn_source_type 'SuperNova (Cu) X-ray Source'
_exptl_absorpt_coefficient_mu 0.686
_exptl_absorpt_correction_T_max 0.934
_exptl_absorpt_correction_T_min 0.894
_exptl_absorpt_correction_type analytical
_exptl_absorpt_process_details
;
CrysAlisPro 1.171.39.46 (Rigaku Oxford Diffraction, 2018)
Analytical numeric absorption correction using a multifaceted crystal
			model based on expressions derived by R.C. Clark & J.S. Reid.
(Clark, R. C. & Reid, J. S. (1995). Acta Cryst. A51, 887-897)
Empirical absorption correction using spherical harmonics,
 implemented in SCALE3 ABSPACK scaling algorithm.
;
_exptl_crystal_colour 'clear yellowish yellow'
_exptl_crystal_colour_lustre clear
_exptl_crystal_colour_modifier yellowish
_exptl_crystal_colour_primary yellow
_exptl_crystal_density_diffrn 1.378
_exptl_crystal_description block
_exptl_crystal_F_000 768
_exptl_crystal_size_max 0.512
_exptl_crystal_size_mid 0.361
_exptl_crystal_size_min 0.289
_refine_diff_density_max 0.249
_refine_diff_density_min -0.121
_refine_diff_density_rms 0.036
_refine_ls_extinction_coef 0.0015(3)
_refine_ls_extinction_expression Fc^*^=kFc[1+0.001xFc^2^\l^3^/sin(2\q)]^-1/4^
_refine_ls_extinction_method 'SHELXL-2018/3 (Sheldrick 2018)'
_refine_ls_goodness_of_fit_ref 1.031
_refine_ls_hydrogen_treatment constr
_refine_ls_matrix_type full
_refine_ls_number_parameters 256
_refine_ls_number_reflns 3685
_refine_ls_number_restraints 0
_refine_ls_restrained_S_all 1.031
_refine_ls_R_factor_all 0.0462
_refine_ls_R_factor_gt 0.0401
_refine_ls_shift/su_max 0.000
_refine_ls_shift/su_mean 0.000
_refine_ls_structure_factor_coef Fsqd
_refine_ls_weighting_details 'w=1/[\s^2^(Fo^2^)+(0.0607P)^2^+0.2162P] where P=(Fo^2^+2Fc^2^)/3'
_refine_ls_weighting_scheme calc
_refine_ls_wR_factor_gt 0.1074
_refine_ls_wR_factor_ref 0.1147
_reflns_Friedel_coverage 0.000
_reflns_number_gt 3172
_reflns_number_total 3685
_reflns_threshold_expression 'I > 2\s(I)'
_cod_data_source_file d0ob01007c2.cif
_cod_data_source_block anna_vlad279_2
_cod_depositor_comments 'Adding full bibliography for 7157664--7157665.cif.'
_cod_database_code 7157665
_shelx_shelxl_version_number 2018/3
_chemical_oxdiff_formula 'C11 H10 N O'
_shelx_space_group_comment
;
The symmetry employed for this shelxl refinement is uniquely defined
by the following loop, which should always be used as a source of
symmetry information in preference to the above space-group names.
They are only intended as comments.
;
_reflns_odcompleteness_completeness 99.97
_reflns_odcompleteness_iscentric 1
_reflns_odcompleteness_theta 74.33
_olex2_refinement_description
;
1. Fixed Uiso
 At 1.2 times of:
  All C(H) groups
 At 1.5 times of:
  All C(H,H,H) groups
2.a Aromatic/amide H refined with riding coordinates:
 C00B(H00B), C00E(H00E), C00H(H00H), C00I(H00I), C00J(H00J), C00K(H00K),
 C00L(H00L), C00M(H00M), C00N(H00N), C00O(H00O), C00P(H00P), C00Q(H00Q)
2.b Idealised Me refined as rotating group:
 C00R(H00A,H00C,H00D), C00S(H00F,H00G,H00R)
;
_olex2_exptl_crystal_mounting_method 'Mounted by acrylic glue on the glass stick'
_olex2_submission_special_instructions 'No special instructions were received'
_oxdiff_exptl_absorpt_empirical_details
;
Empirical correction (ABSPACK) includes:
- Absorption correction using spherical harmonics
- Frame scaling
;
_oxdiff_exptl_absorpt_empirical_full_max 1.347
_oxdiff_exptl_absorpt_empirical_full_min 0.773

loop_
_space_group_symop_operation_xyz
'x, y, z'
'-x, y+1/2, -z+1/2'
'-x, -y, -z'
'x, -y-1/2, z-1/2'

loop_
_atom_site_label
_atom_site_type_symbol
_atom_site_fract_x
_atom_site_fract_y
_atom_site_fract_z
_atom_site_U_iso_or_equiv
_atom_site_adp_type
_atom_site_occupancy
_atom_site_site_symmetry_order
_atom_site_calc_flag
_atom_site_refinement_flags_posn
_atom_site_refinement_flags_adp
_atom_site_refinement_flags_occupancy
_atom_site_disorder_assembly
_atom_site_disorder_group
N001 N 0.10836(11) 0.68112(9) 0.56733(5) 0.0461(2) Uani 1 1 d . . . . .
N002 N 0.55959(11) 0.17033(9) 0.46288(6) 0.0477(2) Uani 1 1 d . . . . .
N003 N 0.72464(14) 0.03010(12) 0.51392(7) 0.0665(3) Uani 1 1 d . . . . .
N004 N 0.68672(13) 0.10507(13) 0.56937(7) 0.0658(3) Uani 1 1 d . . . . .
N005 N 0.12667(15) 0.59839(13) 0.45936(7) 0.0676(3) Uani 1 1 d . . . . .
C006 C 0.07472(12) 0.75174(10) 0.62760(6) 0.0436(3) Uani 1 1 d . . . . .
N007 N 0.22336(15) 0.53471(12) 0.51350(7) 0.0676(3) Uani 1 1 d . . . . .
C008 C 0.46317(13) 0.23031(11) 0.40434(7) 0.0450(3) Uani 1 1 d . . . . .
C009 C 0.14599(13) 0.71543(12) 0.69938(7) 0.0476(3) Uani 1 1 d . . . . .
C00A C 0.46096(14) 0.18412(11) 0.33220(7) 0.0493(3) Uani 1 1 d . . . . .
C00B C -0.02078(14) 0.85307(12) 0.61836(7) 0.0514(3) Uani 1 1 d . . . . .
H00B H -0.067009 0.876970 0.570891 0.062 Uiso 1 1 calc R . . . .
C00C C 0.64747(14) 0.07065(12) 0.45081(8) 0.0539(3) Uani 1 1 d . . . . .
C00D C 0.21057(14) 0.58501(12) 0.57755(8) 0.0536(3) Uani 1 1 d . . . . .
C00E C 0.37476(15) 0.33080(12) 0.41593(7) 0.0537(3) Uani 1 1 d . . . . .
H00E H 0.377457 0.361589 0.463750 0.064 Uiso 1 1 calc R . . . .
C00F C 0.58956(14) 0.18761(13) 0.53878(7) 0.0542(3) Uani 1 1 d . . . . .
C00G C 0.05929(15) 0.68443(13) 0.49141(7) 0.0542(3) Uani 1 1 d . . . . .
C00H C 0.11503(14) 0.78313(13) 0.76044(7) 0.0561(3) Uani 1 1 d . . . . .
H00H H 0.159700 0.759853 0.808281 0.067 Uiso 1 1 calc R . . . .
C00I C 0.36573(16) 0.24229(13) 0.27320(7) 0.0581(3) Uani 1 1 d . . . . .
H00I H 0.362516 0.213424 0.224936 0.070 Uiso 1 1 calc R . . . .
C00J C 0.25093(14) 0.61445(13) 0.70888(8) 0.0566(3) Uani 1 1 d . . . . .
H00J H 0.296784 0.591661 0.756620 0.068 Uiso 1 1 calc R . . . .
C00K C 0.27776(16) 0.34033(13) 0.28522(8) 0.0603(3) Uani 1 1 d . . . . .
H00K H 0.214555 0.376936 0.245488 0.072 Uiso 1 1 calc R . . . .
C00L C 0.28400(16) 0.55250(13) 0.65031(8) 0.0600(3) Uani 1 1 d . . . . .
H00L H 0.354218 0.488937 0.657196 0.072 Uiso 1 1 calc R . . . .
C00M C 0.64576(16) 0.02644(13) 0.37759(8) 0.0612(3) Uani 1 1 d . . . . .
H00M H 0.705987 -0.039867 0.369030 0.073 Uiso 1 1 calc R . . . .
C00N C -0.04714(16) 0.91836(13) 0.67958(8) 0.0586(3) Uani 1 1 d . . . . .
H00N H -0.110588 0.986824 0.673174 0.070 Uiso 1 1 calc R . . . .
C00O C 0.28297(15) 0.38487(13) 0.35646(8) 0.0584(3) Uani 1 1 d . . . . .
H00O H 0.223757 0.452241 0.364418 0.070 Uiso 1 1 calc R . . . .
C00P C 0.02016(16) 0.88290(14) 0.75083(8) 0.0604(3) Uani 1 1 d . . . . .
H00P H 0.000792 0.926869 0.791915 0.073 Uiso 1 1 calc R . . . .
C00Q C 0.55589(16) 0.08175(13) 0.32084(8) 0.0596(3) Uani 1 1 d . . . . .
H00Q H 0.554911 0.053084 0.272713 0.071 Uiso 1 1 calc R . . . .
C00R C -0.05254(18) 0.76989(16) 0.44949(8) 0.0690(4) Uani 1 1 d . . . . .
H00A H -0.142811 0.763670 0.468679 0.104 Uiso 1 1 calc GR . . . .
H00C H -0.070779 0.747108 0.397831 0.104 Uiso 1 1 calc GR . . . .
H00D H -0.016535 0.854303 0.454800 0.104 Uiso 1 1 calc GR . . . .
C00S C 0.52635(17) 0.28406(17) 0.58218(8) 0.0697(4) Uani 1 1 d . . . . .
H00F H 0.554020 0.365641 0.567542 0.104 Uiso 1 1 calc GR . . . .
H00G H 0.563604 0.272013 0.634262 0.104 Uiso 1 1 calc GR . . . .
H00R H 0.420502 0.276986 0.572856 0.104 Uiso 1 1 calc GR . . . .

loop_
_atom_site_aniso_label
_atom_site_aniso_U_11
_atom_site_aniso_U_22
_atom_site_aniso_U_33
_atom_site_aniso_U_23
_atom_site_aniso_U_13
_atom_site_aniso_U_12
N001 0.0462(5) 0.0459(5) 0.0461(5) 0.0016(4) 0.0077(4) -0.0013(4)
N002 0.0451(5) 0.0480(5) 0.0486(6) 0.0028(4) 0.0043(4) -0.0025(4)
N003 0.0625(7) 0.0636(7) 0.0691(8) 0.0082(6) 0.0002(6) 0.0107(6)
N004 0.0615(7) 0.0735(8) 0.0577(7) 0.0080(6) -0.0017(5) 0.0060(6)
N005 0.0752(8) 0.0731(8) 0.0563(7) -0.0063(6) 0.0164(6) 0.0083(6)
C006 0.0431(6) 0.0447(6) 0.0427(6) 0.0009(4) 0.0066(5) -0.0047(4)
N007 0.0762(8) 0.0643(7) 0.0650(7) -0.0035(6) 0.0200(6) 0.0126(6)
C008 0.0437(6) 0.0441(6) 0.0456(6) 0.0031(5) 0.0042(5) -0.0051(4)
C009 0.0433(6) 0.0510(6) 0.0470(6) 0.0057(5) 0.0040(5) -0.0052(5)
C00A 0.0512(7) 0.0471(6) 0.0495(7) -0.0019(5) 0.0085(5) -0.0063(5)
C00B 0.0522(7) 0.0529(7) 0.0468(6) 0.0026(5) 0.0026(5) 0.0031(5)
C00C 0.0502(7) 0.0488(7) 0.0612(8) 0.0037(5) 0.0058(6) -0.0007(5)
C00D 0.0540(7) 0.0474(6) 0.0612(8) 0.0034(5) 0.0148(6) 0.0033(5)
C00E 0.0592(7) 0.0547(7) 0.0465(6) -0.0029(5) 0.0080(5) 0.0030(6)
C00F 0.0499(7) 0.0639(8) 0.0460(6) 0.0047(5) 0.0014(5) -0.0021(6)
C00G 0.0568(7) 0.0606(7) 0.0455(6) -0.0010(5) 0.0100(5) -0.0020(6)
C00H 0.0531(7) 0.0686(8) 0.0441(6) 0.0020(6) 0.0024(5) -0.0052(6)
C00I 0.0669(8) 0.0617(8) 0.0437(6) -0.0028(5) 0.0048(6) -0.0059(6)
C00J 0.0522(7) 0.0590(7) 0.0560(7) 0.0155(6) 0.0032(6) 0.0006(6)
C00K 0.0635(8) 0.0617(8) 0.0513(7) 0.0090(6) -0.0012(6) 0.0012(6)
C00L 0.0577(8) 0.0531(7) 0.0691(9) 0.0136(6) 0.0115(6) 0.0097(6)
C00M 0.0595(8) 0.0536(7) 0.0699(9) -0.0070(6) 0.0101(7) 0.0044(6)
C00N 0.0596(8) 0.0562(7) 0.0594(8) -0.0034(6) 0.0086(6) 0.0071(6)
C00O 0.0603(8) 0.0536(7) 0.0596(8) 0.0033(6) 0.0063(6) 0.0089(6)
C00P 0.0611(8) 0.0681(8) 0.0513(7) -0.0104(6) 0.0081(6) -0.0023(6)
C00Q 0.0644(8) 0.0577(7) 0.0574(8) -0.0116(6) 0.0131(6) -0.0031(6)
C00R 0.0703(9) 0.0865(10) 0.0463(7) 0.0000(7) 0.0002(6) 0.0127(8)
C00S 0.0661(9) 0.0912(11) 0.0492(7) -0.0058(7) 0.0039(6) 0.0097(8)

loop_
_atom_type_symbol
_atom_type_description
_atom_type_scat_dispersion_real
_atom_type_scat_dispersion_imag
_atom_type_scat_source
C C 0.0181 0.0091 'International Tables Vol C Tables 4.2.6.8 and 6.1.1.4'
H H 0.0000 0.0000 'International Tables Vol C Tables 4.2.6.8 and 6.1.1.4'
N N 0.0311 0.0180 'International Tables Vol C Tables 4.2.6.8 and 6.1.1.4'

loop_
_exptl_crystal_face_index_h
_exptl_crystal_face_index_k
_exptl_crystal_face_index_l
_exptl_crystal_face_perp_dist
0 7 1 0.1983
6 -1 0 0.1516
-4 -5 0 0.1409
-5 4 1 0.1734
3 -2 -10 0.1349
-4 -5 1 0.1390
-1 5 9 0.0917
-1 5 -7 0.1743
2 -4 8 0.2671
4 -4 -5 0.1996
-1 2 11 0.1373

loop_
_geom_angle_atom_site_label_1
_geom_angle_atom_site_label_2
_geom_angle_atom_site_label_3
_geom_angle
_geom_angle_site_symmetry_1
_geom_angle_site_symmetry_3
_geom_angle_publ_flag
C00D N001 C006 122.05(10) . . ?
C00G N001 C006 133.75(10) . . ?
C00G N001 C00D 104.20(10) . . ?
C00C N002 C008 122.33(10) . . ?
C00F N002 C008 133.26(11) . . ?
C00F N002 C00C 104.40(10) . . ?
C00C N003 N004 106.50(11) . . ?
C00F N004 N003 108.71(11) . . ?
C00G N005 N007 108.75(11) . . ?
C009 C006 N001 116.55(11) . . ?
C00B C006 N001 123.05(11) . . ?
C00B C006 C009 120.39(11) . . ?
C00D N007 N005 106.64(11) . . ?
C00A C008 N002 116.83(11) . . ?
C00E C008 N002 122.71(11) . . ?
C00E C008 C00A 120.45(11) . . ?
C006 C009 C00J 120.49(12) . . ?
C00H C009 C006 118.11(12) . . ?
C00H C009 C00J 121.36(12) . . ?
C008 C00A C00I 117.76(12) . . ?
C008 C00A C00Q 119.82(12) . . ?
C00I C00A C00Q 122.42(12) . . ?
C00N C00B C006 119.89(12) . . ?
N002 C00C C00M 120.16(12) . . ?
N003 C00C N002 110.70(12) . . ?
N003 C00C C00M 129.14(13) . . ?
N001 C00D C00L 120.28(12) . . ?
N007 C00D N001 110.65(12) . . ?
N007 C00D C00L 129.06(13) . . ?
C00O C00E C008 119.81(12) . . ?
N002 C00F C00S 127.32(12) . . ?
N004 C00F N002 109.69(12) . . ?
N004 C00F C00S 122.99(12) . . ?
N001 C00G C00R 127.29(12) . . ?
N005 C00G N001 109.76(12) . . ?
N005 C00G C00R 122.95(12) . . ?
C00P C00H C009 121.12(12) . . ?
C00K C00I C00A 121.41(12) . . ?
C00L C00J C009 121.29(12) . . ?
C00I C00K C00O 119.77(13) . . ?
C00J C00L C00D 119.26(12) . . ?
C00Q C00M C00C 118.91(13) . . ?
C00B C00N C00P 120.62(13) . . ?
C00E C00O C00K 120.79(13) . . ?
C00H C00P C00N 119.86(13) . . ?
C00M C00Q C00A 121.94(13) . . ?

loop_
_geom_bond_atom_site_label_1
_geom_bond_atom_site_label_2
_geom_bond_distance
_geom_bond_site_symmetry_2
_geom_bond_publ_flag
N001 C006 1.4151(15) . ?
N001 C00D 1.3820(16) . ?
N001 C00G 1.3795(16) . ?
N002 C008 1.4134(15) . ?
N002 C00C 1.3790(16) . ?
N002 C00F 1.3769(16) . ?
N003 N004 1.3852(18) . ?
N003 C00C 1.3133(17) . ?
N004 C00F 1.3069(17) . ?
N005 N007 1.3834(17) . ?
N005 C00G 1.3056(18) . ?
C006 C009 1.4104(16) . ?
C006 C00B 1.3853(17) . ?
N007 C00D 1.3127(17) . ?
C008 C00A 1.4046(17) . ?
C008 C00E 1.3863(18) . ?
C009 C00H 1.4018(18) . ?
C009 C00J 1.4372(18) . ?
C00A C00I 1.4048(18) . ?
C00A C00Q 1.4380(19) . ?
C00B C00N 1.3770(18) . ?
C00C C00M 1.417(2) . ?
C00D C00L 1.4210(19) . ?
C00E C00O 1.3766(18) . ?
C00F C00S 1.482(2) . ?
C00G C00R 1.4809(19) . ?
C00H C00P 1.369(2) . ?
C00I C00K 1.366(2) . ?
C00J C00L 1.340(2) . ?
C00K C00O 1.379(2) . ?
C00M C00Q 1.341(2) . ?
C00N C00P 1.3892(19) . ?

loop_
_exptl_oxdiff_crystal_face_indexfrac_h
_exptl_oxdiff_crystal_face_indexfrac_k
_exptl_oxdiff_crystal_face_indexfrac_l
_exptl_oxdiff_crystal_face_x
_exptl_oxdiff_crystal_face_y
_exptl_oxdiff_crystal_face_z
0.1572 6.9095 0.9655 -0.1492 -0.6173 0.7724
5.8921 -0.5184 -0.4951 0.1839 0.7733 0.6068
-4.1991 -4.7999 -0.3779 -0.0160 -0.0748 -0.9971
-4.7104 4.2358 0.9360 -0.2320 -0.9703 -0.0677
3.2386 -2.3448 -10.1362 -0.6498 0.7597 -0.0232
-4.4158 -4.6664 1.4346 0.1227 -0.1407 -0.9824
-0.5523 4.7660 8.6057 0.5347 -0.6266 0.5670
-0.8802 5.0620 -7.4804 -0.8258 -0.4499 0.3402
1.7678 -4.2036 7.9828 0.8696 0.4733 -0.1404
4.3968 -4.3373 -4.5850 -0.0792 0.9964 -0.0290
-1.2145 2.0748 11.3135 0.8283 -0.5062 0.2403
